data_7108059
loop_
_publ_author_name
'Giulia Lorusso'
'Maria Palacios'
'Gary Nichol'
'Euan Brechin'
'Olivier Roubeau'
'Marco Evangelisti'

_publ_section_title
;
 Increasing the dimensionality of cryogenic molecular coolers: Gd-based
 polymers and metal-organic frameworks
;
_journal_name_full Chem.Commun.
_journal_page_first 7592
_journal_paper_doi 10.1039/c2cc33485b
_journal_volume 48
_journal_year 2012
_chemical_formula_moiety 'C5 H11 Gd O8'
_chemical_formula_sum 'C5 H11 Gd O8'
_chemical_formula_weight 356.39
_chemical_name_systematic
;
?
;
_space_group_IT_number 11
_symmetry_cell_setting monoclinic
_symmetry_space_group_name_Hall '-P 2yb'
_symmetry_space_group_name_H-M 'P 1 21/m 1'
_atom_sites_solution_hydrogens difmap
_atom_sites_solution_primary direct
_atom_sites_solution_secondary difmap
_audit_creation_method SHELXL-97
_cell_angle_alpha 90.00
_cell_angle_beta 109.425(5)
_cell_angle_gamma 90.00
_cell_formula_units_Z 2
_cell_length_a 7.9966(4)
_cell_length_b 6.5839(2)
_cell_length_c 9.9447(4)
_cell_measurement_reflns_used 2173
_cell_measurement_temperature 100(2)
_cell_measurement_theta_max 29.0665
_cell_measurement_theta_min 2.8422
_cell_volume 493.77(4)
_computing_cell_refinement 'CrysAlisPro (Agilent Technologies, 2011)'
_computing_data_collection 'CrysAlisPro (Agilent Technologies, 2011)'
_computing_data_reduction 'CrysAlisPro (Agilent Technologies, 2011)'
_computing_molecular_graphics 'DIAMOND (Brandenburg & Putz, 1999)'
_computing_publication_material 'SHELXTL (Sheldrick, 2008) and local programs'
_computing_structure_refinement 'SHELXTL (Sheldrick, 2008)'
_computing_structure_solution 'SHELXTL (Sheldrick, 2008)'
_diffrn_ambient_temperature 100(2)
_diffrn_detector_area_resol_mean 16.1042
_diffrn_measured_fraction_theta_full 0.998
_diffrn_measured_fraction_theta_max 0.896
_diffrn_measurement_device_type 'Agilent Technologies XCalibur'
_diffrn_measurement_method '\w scans'
_diffrn_radiation_monochromator graphite
_diffrn_radiation_source 'sealed tube'
_diffrn_radiation_type MoK\a
_diffrn_radiation_wavelength 0.71073
_diffrn_reflns_av_R_equivalents 0.0439
_diffrn_reflns_av_sigmaI/netI 0.0379
_diffrn_reflns_limit_h_max 10
_diffrn_reflns_limit_h_min -10
_diffrn_reflns_limit_k_max 8
_diffrn_reflns_limit_k_min -9
_diffrn_reflns_limit_l_max 12
_diffrn_reflns_limit_l_min -13
_diffrn_reflns_number 4816
_diffrn_reflns_theta_full 25.00
_diffrn_reflns_theta_max 29.13
_diffrn_reflns_theta_min 2.85
_exptl_absorpt_coefficient_mu 6.734
_exptl_absorpt_correction_T_max 0.5825
_exptl_absorpt_correction_T_min 0.2608
_exptl_absorpt_correction_type analytical
_exptl_absorpt_process_details
;
CrysAlisPro, Agilent Technologies,
Version 1.171.35.19 (release 27-10-2011 CrysAlis171 .NET)
(compiled Oct 27 2011,15:02:11)
Analytical numeric absorption correction using a multifaceted crystal
model based on expressions derived by R.C. Clark & J.S. Reid.
(Clark, R. C. & Reid, J. S. (1995). Acta Cryst. A51, 887-897)
;
_exptl_crystal_colour colourless
_exptl_crystal_density_diffrn 2.397
_exptl_crystal_density_method 'not measured'
_exptl_crystal_description plate
_exptl_crystal_F_000 338
_exptl_crystal_size_max 0.27
_exptl_crystal_size_mid 0.18
_exptl_crystal_size_min 0.09
_refine_diff_density_max 2.494
_refine_diff_density_min -1.067
_refine_diff_density_rms 0.208
_refine_ls_extinction_method none
_refine_ls_goodness_of_fit_ref 1.079
_refine_ls_hydrogen_treatment mixed
_refine_ls_matrix_type full
_refine_ls_number_parameters 94
_refine_ls_number_reflns 1283
_refine_ls_number_restraints 16
_refine_ls_restrained_S_all 1.075
_refine_ls_R_factor_all 0.0364
_refine_ls_R_factor_gt 0.0302
_refine_ls_shift/su_max 0.000
_refine_ls_shift/su_mean 0.000
_refine_ls_structure_factor_coef Fsqd
_refine_ls_weighting_details 'calc w=1/[\s^2^(Fo^2^)+(0.0444P)^2^+0.0602P] where P=(Fo^2^+2Fc^2^)/3'
_refine_ls_weighting_scheme calc
_refine_ls_wR_factor_gt 0.0758
_refine_ls_wR_factor_ref 0.0819
_reflns_number_gt 1095
_reflns_number_total 1283
_reflns_threshold_expression I>2\s(I)
_cod_data_source_file c2cc33485b.txt
_cod_data_source_block eb2081
_cod_original_sg_symbol_H-M 'P 21/m'
_cod_database_code 7108059

loop_
_symmetry_equiv_pos_as_xyz
'x, y, z'
'-x, y+1/2, -z'
'-x, -y, -z'
'x, -y-1/2, z'

loop_
_atom_site_label
_atom_site_type_symbol
_atom_site_fract_x
_atom_site_fract_y
_atom_site_fract_z
_atom_site_U_iso_or_equiv
_atom_site_adp_type
_atom_site_occupancy
_atom_site_symmetry_multiplicity
_atom_site_calc_flag
_atom_site_refinement_flags
Gd1 Gd 0.50526(3) 0.2500 0.25406(3) 0.01609(14) Uani 1 2 d S
O1 O 0.7097(4) 0.0841(4) 0.1518(3) 0.0268(7) Uani 1 1 d .
O2 O 0.7203(4) 0.0842(4) 0.4609(3) 0.0262(7) Uani 1 1 d .
O3 O 0.3913(4) -0.0816(4) 0.2263(3) 0.0235(6) Uani 1 1 d U
O4 O 0.3134(6) 0.2500 0.0143(5) 0.0237(10) Uani 1 2 d SD
H4O H 0.284(6) 0.149(5) -0.040(4) 0.028 Uiso 1 1 d D
O5 O 0.3101(7) 0.2500 0.3890(5) 0.0259(10) Uani 1 2 d SD
H5O H 0.307(6) 0.346(5) 0.443(4) 0.031 Uiso 1 1 d D
C1 C 0.7749(8) 0.2500 0.1275(7) 0.0216(13) Uani 1 2 d S
C2 C 0.9295(9) 0.2500 0.0760(7) 0.0304(15) Uani 1 2 d SD
H2A H 0.884(7) 0.2500 -0.0283(9) 0.046 Uiso 1 2 d SD
H2B H 1.009(5) 0.366(4) 0.110(3) 0.046 Uiso 1 1 d D
C3 C 0.7881(8) 0.2500 0.5186(7) 0.0229(13) Uani 1 2 d S
C4 C 0.9469(9) 0.2500 0.6494(8) 0.0327(16) Uani 1 2 d SD
H4A H 0.917(7) 0.2500 0.737(4) 0.049 Uiso 1 2 d SD
H4B H 1.025(5) 0.136(4) 0.650(4) 0.049 Uiso 1 1 d D
C5 C 0.4699(8) -0.2500 0.2455(7) 0.0219(8) Uani 1 2 d SDU
H5 H 0.5951(19) -0.2500 0.267(7) 0.026 Uiso 1 2 d SD

loop_
_atom_site_aniso_label
_atom_site_aniso_U_11
_atom_site_aniso_U_22
_atom_site_aniso_U_33
_atom_site_aniso_U_23
_atom_site_aniso_U_13
_atom_site_aniso_U_12
Gd1 0.0259(2) 0.00563(19) 0.0171(2) 0.000 0.00756(14) 0.000
O1 0.0412(18) 0.0105(14) 0.0341(18) 0.0018(13) 0.0199(15) 0.0015(13)
O2 0.0403(18) 0.0111(15) 0.0221(16) 0.0012(12) 0.0033(14) -0.0009(13)
O3 0.0289(15) 0.0096(12) 0.0307(16) 0.0006(8) 0.0083(12) 0.0005(7)
O4 0.036(2) 0.014(2) 0.016(2) 0.000 0.0024(19) 0.000
O5 0.045(3) 0.006(2) 0.032(3) 0.000 0.020(2) 0.000
C1 0.032(3) 0.015(3) 0.016(3) 0.000 0.007(3) 0.000
C2 0.033(4) 0.029(4) 0.031(4) 0.000 0.014(3) 0.000
C3 0.029(3) 0.022(3) 0.019(3) 0.000 0.010(3) 0.000
C4 0.028(3) 0.028(4) 0.036(4) 0.000 0.002(3) 0.000
C5 0.0273(17) 0.0083(14) 0.0296(18) 0.000 0.0088(14) 0.000

loop_
_atom_type_symbol
_atom_type_description
_atom_type_scat_dispersion_real
_atom_type_scat_dispersion_imag
_atom_type_scat_source
C C 0.0033 0.0016 'International Tables Vol C Tables 4.2.6.8 and 6.1.1.4'
H H 0.0000 0.0000 'International Tables Vol C Tables 4.2.6.8 and 6.1.1.4'
O O 0.0106 0.0060 'International Tables Vol C Tables 4.2.6.8 and 6.1.1.4'
Gd Gd -0.1653 3.9035 'International Tables Vol C Tables 4.2.6.8 and 6.1.1.4'

loop_
_geom_angle_atom_site_label_1
_geom_angle_atom_site_label_2
_geom_angle_atom_site_label_3
_geom_angle
_geom_angle_site_symmetry_1
_geom_angle_site_symmetry_3
O1 Gd1 O1 52.93(13) . 4_565
O1 Gd1 O2 76.79(11) . .
O1 Gd1 O2 99.66(11) 4_565 .
O1 Gd1 O2 76.79(11) 4_565 4_565
O1 Gd1 O2 99.66(11) . 4_565
O1 Gd1 O3 79.81(9) . .
O1 Gd1 O3 79.81(9) 4_565 4_565
O1 Gd1 O3 130.72(10) 4_565 .
O1 Gd1 O3 130.72(10) . 4_565
O1 Gd1 O4 83.13(13) . .
O1 Gd1 O4 83.13(13) 4_565 .
O1 Gd1 O5 152.85(7) . .
O1 Gd1 O5 152.85(7) 4_565 .
O1 Gd1 C1 26.49(7) . .
O1 Gd1 C1 26.49(7) 4_565 .
O1 Gd1 C3 87.07(14) . .
O1 Gd1 C3 87.07(14) 4_565 .
O2 Gd1 O2 52.80(14) . 4_565
O2 Gd1 O3 79.71(10) . .
O2 Gd1 O3 130.44(10) . 4_565
O2 Gd1 O3 79.71(10) 4_565 4_565
O2 Gd1 O3 130.44(10) 4_565 .
O2 Gd1 O4 151.95(8) . .
O2 Gd1 O4 151.95(8) 4_565 .
O2 Gd1 O5 86.30(13) . .
O2 Gd1 O5 86.30(13) 4_565 .
O2 Gd1 C1 87.00(14) . .
O2 Gd1 C1 87.00(14) 4_565 .
O2 Gd1 C3 26.42(7) . .
O2 Gd1 C3 26.42(7) 4_565 .
O3 Gd1 O3 137.01(14) . 4_565
O3 Gd1 O4 77.60(8) . .
O3 Gd1 O4 77.60(8) 4_565 .
O3 Gd1 O5 76.34(8) . .
O3 Gd1 O5 76.34(8) 4_565 .
O3 Gd1 C1 105.70(8) . .
O3 Gd1 C1 105.71(8) 4_565 .
O3 Gd1 C3 105.50(8) . .
O3 Gd1 C3 105.50(8) 4_565 .
O4 Gd1 O5 103.98(17) . .
O4 Gd1 C1 83.50(17) . .
O4 Gd1 C3 169.05(18) . .
O5 Gd1 C1 172.52(17) . .
O5 Gd1 C3 86.97(18) . .
C1 Gd1 C3 85.55(18) . .
Gd1 O1 C1 93.9(3) . .
Gd1 O2 C3 94.1(3) . .
Gd1 O3 C5 130.4(3) . .
Gd1 O4 H4O 127(3) . .
Gd1 O5 H5O 122(3) . .
Gd1 C1 O1 59.6(3) . .
Gd1 C1 O1 59.6(3) . 4_565
Gd1 C1 C2 174.2(4) . .
O1 C1 O1 119.0(6) . 4_565
O1 C1 C2 120.5(3) . .
O1 C1 C2 120.5(3) 4_565 .
C1 C2 H2A 108(4) . .
C1 C2 H2B 113(3) . .
H2A C2 H2B 109.8(8) . .
Gd1 C3 O2 59.5(3) . .
Gd1 C3 O2 59.5(3) . 4_565
Gd1 C3 C4 174.9(5) . .
O2 C3 O2 118.8(6) . 4_565
O2 C3 C4 120.6(3) . .
O2 C3 C4 120.6(3) 4_565 .
C3 C4 H4A 113(4) . .
C3 C4 H4B 112(3) . .
H4A C4 H4B 109.7(8) . .
O3 C5 O3 123.7(5) . 4
O3 C5 H5 118.0(3) . .
O3 C5 H5 118.0(3) 4 .

loop_
_geom_bond_atom_site_label_1
_geom_bond_atom_site_label_2
_geom_bond_distance
_geom_bond_site_symmetry_2
Gd1 O1 2.450(3) .
Gd1 O1 2.450(3) 4_565
Gd1 O2 2.455(3) .
Gd1 O2 2.455(3) 4_565
Gd1 O3 2.347(3) .
Gd1 O3 2.347(3) 4_565
Gd1 O4 2.368(4) .
Gd1 O5 2.373(5) .
Gd1 C1 2.835(7) .
Gd1 C3 2.842(6) .
O1 C1 1.268(4) .
O2 C3 1.268(4) .
O3 C5 1.257(4) .
O4 H4O 0.839(10) .
O5 H5O 0.836(10) .
C1 O1 1.268(4) 4_565
C1 C2 1.487(9) .
C2 H2A 0.979(5) .
C2 H2B 0.978(5) .
C3 O2 1.268(4) 4_565
C3 C4 1.485(9) .
C4 H4A 0.979(5) .
C4 H4B 0.979(5) .
C5 O3 1.257(4) 4
C5 H5 0.952(10) .

loop_
_geom_hbond_atom_site_label_D
_geom_hbond_atom_site_label_H
_geom_hbond_atom_site_label_A
_geom_hbond_distance_DH
_geom_hbond_distance_HA
_geom_hbond_distance_DA
_geom_hbond_angle_DHA
_geom_hbond_site_symmetry_A
O4 H4O O1 0.839(10) 1.905(17) 2.720(4) 164(4) 3_655
O5 H5O O2 0.836(10) 1.886(14) 2.715(4) 171(5) 2_656

loop_
_geom_torsion_atom_site_label_1
_geom_torsion_atom_site_label_2
_geom_torsion_atom_site_label_3
_geom_torsion_atom_site_label_4
_geom_torsion
_geom_torsion_site_symmetry_1
_geom_torsion_site_symmetry_4
O1 Gd1 O1 C1 2.6(3) 4_565 .
O2 Gd1 O1 C1 -110.5(3) . .
O2 Gd1 O1 C1 -62.6(3) 4_565 .
O3 Gd1 O1 C1 167.8(3) . .
O3 Gd1 O1 C1 22.1(4) 4_565 .
O4 Gd1 O1 C1 89.2(3) . .
O5 Gd1 O1 C1 -163.4(4) . .
C3 Gd1 O1 C1 -85.9(3) . .
O1 Gd1 O2 C3 110.8(3) . .
O1 Gd1 O2 C3 62.7(3) 4_565 .
O2 Gd1 O2 C3 -2.5(4) 4_565 .
O3 Gd1 O2 C3 -167.4(4) . .
O3 Gd1 O2 C3 -22.1(4) 4_565 .
O4 Gd1 O2 C3 156.2(4) . .
O5 Gd1 O2 C3 -90.6(3) . .
C1 Gd1 O2 C3 86.0(3) . .
O1 Gd1 O3 C5 38.8(4) . .
O1 Gd1 O3 C5 54.5(5) 4_565 .
O2 Gd1 O3 C5 -39.4(4) . .
O2 Gd1 O3 C5 -55.2(5) 4_565 .
O3 Gd1 O3 C5 -180.0(4) 4_565 .
O4 Gd1 O3 C5 124.0(4) . .
O5 Gd1 O3 C5 -128.1(5) . .
C1 Gd1 O3 C5 44.5(4) . .
C3 Gd1 O3 C5 -45.2(5) . .
Gd1 O1 C1 O1 -4.7(6) . 4_565
Gd1 O1 C1 C2 173.3(5) . .
O1 Gd1 C1 O1 -175.3(6) 4_565 .
O1 Gd1 C1 O1 175.3(6) . 4_565
O1 Gd1 C1 C2 -92.4(3) . .
O1 Gd1 C1 C2 92.4(3) 4_565 .
O2 Gd1 C1 O1 65.9(3) . .
O2 Gd1 C1 O1 118.8(3) 4_565 .
O2 Gd1 C1 O1 -118.8(3) . 4_565
O2 Gd1 C1 O1 -65.9(3) 4_565 4_565
O2 Gd1 C1 C2 -26.44(7) . .
O2 Gd1 C1 C2 26.44(7) 4_565 .
O3 Gd1 C1 O1 -12.5(3) . .
O3 Gd1 C1 O1 -162.8(3) 4_565 .
O3 Gd1 C1 O1 12.5(3) 4_565 4_565
O3 Gd1 C1 O1 162.8(3) . 4_565
O3 Gd1 C1 C2 -104.87(8) . .
O3 Gd1 C1 C2 104.87(8) 4_565 .
O4 Gd1 C1 O1 -87.6(3) . .
O4 Gd1 C1 O1 87.6(3) . 4_565
O4 Gd1 C1 C2 180.000(3) . .
O5 Gd1 C1 O1 92.4(3) . .
O5 Gd1 C1 O1 -92.4(3) . 4_565
O5 Gd1 C1 C2 0.000(4) . .
C3 Gd1 C1 O1 92.4(3) . .
C3 Gd1 C1 O1 -92.4(3) . 4_565
C3 Gd1 C1 C2 0.000(3) . .
Gd1 O2 C3 O2 4.4(6) . 4_565
Gd1 O2 C3 C4 -174.1(6) . .
O1 Gd1 C3 O2 -65.7(3) . .
O1 Gd1 C3 O2 65.7(3) 4_565 4_565
O1 Gd1 C3 O2 118.7(3) . 4_565
O1 Gd1 C3 O2 -118.7(3) 4_565 .
O1 Gd1 C3 C4 26.50(7) . .
O1 Gd1 C3 C4 -26.50(7) 4_565 .
O2 Gd1 C3 O2 -175.6(6) . 4_565
O2 Gd1 C3 O2 175.6(6) 4_565 .
O2 Gd1 C3 C4 92.2(3) . .
O2 Gd1 C3 C4 -92.2(3) 4_565 .
O3 Gd1 C3 O2 12.9(4) . .
O3 Gd1 C3 O2 -12.9(4) 4_565 4_565
O3 Gd1 C3 O2 -162.7(3) . 4_565
O3 Gd1 C3 O2 162.7(3) 4_565 .
O3 Gd1 C3 C4 105.08(8) . .
O3 Gd1 C3 C4 -105.08(8) 4_565 .
O4 Gd1 C3 O2 -92.2(3) . .
O4 Gd1 C3 O2 92.2(3) . 4_565
O4 Gd1 C3 C4 0.000(14) . .
O5 Gd1 C3 O2 87.8(3) . .
O5 Gd1 C3 O2 -87.8(3) . 4_565
O5 Gd1 C3 C4 180.000(14) . .
C1 Gd1 C3 O2 -92.2(3) . .
C1 Gd1 C3 O2 92.2(3) . 4_565
C1 Gd1 C3 C4 0.000(14) . .
Gd1 O3 C5 O3 -180.0(3) . 4
